data_7201788
loop_
_publ_author_name
'Mahon, Mary F.'
'Raithby, Paul R.'
'Sparkes, Hazel A.'

_publ_section_title
;
 Investigation of the factors favouring solid state [2 + 2]
 cycloaddition reactions; the [2 + 2] cycloaddition reaction of
 coumarin-3-carboxylic acid
;
_journal_issue 5
_journal_name_full CrystEngComm
_journal_page_first 573
_journal_paper_doi 10.1039/b715941b
_journal_volume 10
_journal_year 2008
_chemical_formula_moiety 'C20 H12 O8'
_chemical_formula_sum 'C20 H12 O8'
_chemical_formula_weight 380.31
_chemical_name_systematic ?
_space_group_IT_number 14
_symmetry_cell_setting monoclinic
_symmetry_space_group_name_Hall '-P 2yn'
_symmetry_space_group_name_H-M 'P 1 21/n 1'
_cell_angle_alpha 90
_cell_angle_beta 112.8586(20)
_cell_angle_gamma 90
_cell_formula_units_Z 4
_cell_length_a 11.3948(4)
_cell_length_b 5.97016(19)
_cell_length_c 12.4931(5)
_cell_measurement_temperature 300
_cell_volume 783.15(5)
_computing_data_collection 'Bruker D8 Advance'
_computing_publication_material 'Encifer (CCDC)'
_computing_structure_refinement 'GSAS (Larson et al. 1994)'
_computing_structure_solution 'Dash (David et al. 1998)'
_diffrn_ambient_temperature 300
_diffrn_measurement_device 'scintillation counter'
_diffrn_measurement_method 'Debye Scherrer'
_diffrn_radiation_monochromator Ge
_diffrn_radiation_source 'sealed X-ray tube'
_diffrn_radiation_type 'Cu K\a~1~'
_diffrn_radiation_wavelength 1.54056
_exptl_absorpt_correction_type none
_refine_ls_goodness_of_fit_all 0.48
_refine_ls_hydrogen_treatment constr
_refine_ls_matrix_type full
_refine_ls_number_parameters 26
_refine_ls_number_reflns 240
_refine_ls_number_restraints 44
_refine_ls_shift/esd_max 0.01
_refine_ls_shift/esd_mean 0.00
_cod_data_source_file b715941b.txt
_cod_data_source_block 1b_powder
_cod_depositor_comments
;
The following automatic conversions were performed:
'_geom_angle_publ_flag' value 'N' changed to 'n' according to
'/home/saulius/struct/CIF-dictionaries/cif_core.dic' dictionary named
'cif_core.dic' version 2.4.1 from 2010-06-29 (38
times).

'_geom_bond_publ_flag' value 'N' changed to 'n' according to
'/home/saulius/struct/CIF-dictionaries/cif_core.dic' dictionary named
'cif_core.dic' version 2.4.1 from 2010-06-29 (56 times).

Automatic conversion script
Id: cif_fix_enum 1527 2010-12-29 10:47:43Z saulius 
;
_cod_original_cell_volume 783.14453
_cod_database_code 7201788

loop_
_symmetry_equiv_pos_site_id
_symmetry_equiv_pos_as_xyz
1 +x,+y,+z
2 -x+1/2,+y+1/2,-z+1/2
-1 -x,-y,-z
-2 +x+1/2,-y+1/2,+z+1/2

loop_
_atom_site_label
_atom_site_fract_x
_atom_site_fract_y
_atom_site_fract_z
_atom_site_occupancy
_atom_site_thermal_displace_type
_atom_site_U_iso_or_equiv
_atom_site_symmetry_multiplicity
C5 -0.09505 0.30452 0.19343 1.0 Uiso 0.01 4
C4 -0.12875 0.28458 0.28949 1.0 Uiso 0.01 4
C6 -0.02778 0.1316 0.16639 1.0 Uiso 0.01 4
C3 -0.09279 0.08953 0.35672 1.0 Uiso 0.01 4
C7 0.00033 0.13913 0.05894 1.0 Uiso 0.01 4
C2 -0.02994 -0.07203 0.33202 1.0 Uiso 0.01 4
C1 0.0043 -0.06198 0.23602 1.0 Uiso 0.01 4
O1 0.08262 -0.22787 0.22708 1.0 Uiso 0.01 4
C8 0.09916 -0.03306 0.05481 1.0 Uiso 0.01 4
C10 0.20829 0.07754 0.03225 1.0 Uiso 0.01 4
C9 0.13794 -0.2073 0.14909 1.0 Uiso 0.01 4
O3 0.31164 -0.05801 0.05077 1.0 Uiso 0.01 4
O2 0.22518 -0.3381 0.16409 1.0 Uiso 0.01 4
O4 0.20531 0.26268 -0.00297 1.0 Uiso 0.01 4
H5 -0.12063 0.45654 0.13976 1.0 Uiso 0.025 4
H4 -0.18001 0.42134 0.31158 1.0 Uiso 0.025 4
H3a -0.11729 0.06793 0.43295 1.0 Uiso 0.025 4
H7 0.02922 0.31124 0.04325 1.0 Uiso 0.025 4
H2 -0.00537 -0.22335 0.38684 1.0 Uiso 0.025 4
H3 0.30367 -0.19481 0.08929 1.0 Uiso 0.025 4

loop_
_atom_type_symbol
_atom_type_description
_atom_type_scat_dispersion_real
_atom_type_scat_dispersion_imag
_atom_type_scat_source
C C 0.0033 0.0016 'International Tables Vol C Tables 4.2.6.8 and 6.1.1.4'
O O 0.0106 0.0060 'International Tables Vol C Tables 4.2.6.8 and 6.1.1.4'
H H 0.0000 0.0000 'International Tables Vol C Tables 4.2.6.8 and 6.1.1.4'

loop_
_geom_angle_atom_site_label_1
_geom_angle_atom_site_label_2
_geom_angle_atom_site_label_3
_geom_angle
_geom_angle_site_symmetry_1
_geom_angle_site_symmetry_2
_geom_angle_site_symmetry_3
_geom_angle_publ_flag
C4 C5 C6 120.0835(13) 1_555 . 1_555 n
C4 C5 H5 119.8357(14) 1_555 . 1_555 n
C6 C5 H5 120.0784(21) 1_555 . 1_555 n
C5 C4 C3 118.0928(14) 1_555 . 1_555 n
C5 C4 H4 120.0882(13) 1_555 . 1_555 n
C3 C4 H4 121.8035(21) 1_555 . 1_555 n
C5 C6 C7 121.4042(12) 1_555 . 1_555 n
C5 C6 C1 119.3878(21) 1_555 . 1_555 n
C7 C6 C1 118.9720(15) 1_555 . 1_555 n
C4 C3 C2 122.0849(21) 1_555 . 1_555 n
C4 C3 H3a 120.2245(14) 1_555 . 1_555 n
C2 C3 H3a 117.6905(14) 1_555 . 1_555 n
C6 C7 C8 115.0831(14) 1_555 . 1_555 n
C6 C7 C8 118.0227(25) 1_555 . -1_555 n
C6 C7 H7 111.3829(8) 1_555 . 1_555 n
C8 C7 C8 88.8928(24) 1_555 . -1_555 n
C8 C7 H7 109.7691(22) 1_555 . 1_555 n
C8 C7 H7 111.7540(17) -1_555 . 1_555 n
C3 C2 C1 122.0933(12) 1_555 . 1_555 n
C3 C2 H2 119.2211(21) 1_555 . 1_555 n
C1 C2 H2 118.6616(15) 1_555 . 1_555 n
C6 C1 C2 118.2382(15) 1_555 . 1_555 n
C6 C1 O1 124.4809(18) 1_555 . 1_555 n
C2 C1 O1 116.5751(13) 1_555 . 1_555 n
C1 O1 C9 119.5784(14) 1_555 . 1_555 n
C7 C8 C7 91.1072(24) 1_555 . -1_555 n
C7 C8 C10 112.0743(24) 1_555 . 1_555 n
C7 C8 C9 115.5784(19) 1_555 . 1_555 n
C7 C8 C10 111.1853(25) -1_555 . 1_555 n
C7 C8 C9 108.6538(26) -1_555 . 1_555 n
C10 C8 C9 115.5306(20) 1_555 . 1_555 n
C8 C10 O3 114.8768(24) 1_555 . 1_555 n
C8 C10 O4 124.2977(11) 1_555 . 1_555 n
O3 C10 O4 120.7611(15) 1_555 . 1_555 n
O1 C9 C8 123.2559(18) 1_555 . 1_555 n
O1 C9 O2 114.2106(18) 1_555 . 1_555 n
C8 C9 O2 122.4932(16) 1_555 . 1_555 n
C10 O3 H3 109.9119(19) 1_555 . 1_555 n

loop_
_geom_bond_atom_site_label_1
_geom_bond_atom_site_label_2
_geom_bond_distance
_geom_bond_site_symmetry_1
_geom_bond_site_symmetry_2
_geom_bond_publ_flag
C5 C4 1.39994(5) . 1_555 n
C5 C6 1.403060(30) . 1_555 n
C5 H5 1.098380(30) . 1_555 n
C4 C5 1.39994(5) . 1_555 n
C4 C3 1.40072(4) . 1_555 n
C4 H4 1.099600(20) . 1_555 n
C6 C5 1.403060(30) . 1_555 n
C6 C7 1.49693(5) . 1_555 n
C6 C1 1.40673(4) . 1_555 n
C3 C4 1.40072(4) . 1_555 n
C3 C2 1.307680(30) . 1_555 n
C3 H3a 1.09921(4) . 1_555 n
C3 H2 2.08128(6) . 1_555 n
C7 C6 1.49693(5) . 1_555 n
C7 C7 2.21813(6) . -1_555 n
C7 C8 1.54033(4) . 1_555 n
C7 C8 1.56661(5) . -1_555 n
C7 H7 1.119240(30) . 1_555 n
C2 C3 1.307680(30) . 1_555 n
C2 C1 1.39925(5) . 1_555 n
C2 H3a 2.06257(5) . 1_555 n
C2 H2 1.102090(30) . 1_555 n
C1 C6 1.40673(4) . 1_555 n
C1 C2 1.39925(5) . 1_555 n
C1 O1 1.366380(30) . 1_555 n
O1 C1 1.366380(30) . 1_555 n
O1 C9 1.35616(4) . 1_555 n
O1 O2 2.16441(6) . 1_555 n
C8 C7 1.54033(4) . 1_555 n
C8 C7 1.56661(5) . -1_555 n
C8 C8 2.17569(8) . -1_555 n
C8 C10 1.52781(4) . 1_555 n
C8 C9 1.50340(4) . 1_555 n
C10 C8 1.52781(4) . 1_555 n
C10 O3 1.37242(4) . 1_555 n
C10 O4 1.185270(30) . 1_555 n
C10 H3 1.93161(5) . 1_555 n
C9 O1 1.35616(4) . 1_555 n
C9 C8 1.50340(4) . 1_555 n
C9 O2 1.220030(30) . 1_555 n
O3 C10 1.37242(4) . 1_555 n
O3 H3 0.969970(20) . 1_555 n
O2 O1 2.16441(6) . 1_555 n
O2 C9 1.220030(30) . 1_555 n
O2 H3 1.74762(4) . 1_555 n
O4 C10 1.185270(30) . 1_555 n
H5 C5 1.098380(30) . 1_555 n
H4 C4 1.099600(20) . 1_555 n
H3a C3 1.09921(4) . 1_555 n
H3a C2 2.06257(5) . 1_555 n
H7 C7 1.119240(30) . 1_555 n
H2 C3 2.08128(6) . 1_555 n
H2 C2 1.102090(30) . 1_555 n
H3 C10 1.93161(5) . 1_555 n
H3 O3 0.969970(20) . 1_555 n
H3 O2 1.74762(4) . 1_555 n
